data_4069632
loop_
_publ_author_name
'Siu, Paul W.'
'Gates, Derek P.'

_publ_section_title
;
 HL2[P(1,2-O2C6H4)3] (L = DMSO or DMF): A Convenient Proton Source with a
 Weakly Basic Phosphorus(V) Anion
;
_journal_issue 15
_journal_name_full Organometallics
_journal_page_first 4491
_journal_paper_doi 10.1021/om9003187
_journal_volume 28
_journal_year 2009
_chemical_formula_moiety 'C30 H30 N2 P2 Pd, 2(C18 H12 O6 P), 2(C2 H3 N)'
_chemical_formula_sum 'C70 H60 N4 O12 P4 Pd'
_chemical_formula_weight 1379.50
_chemical_name_systematic
;
 ?
;
_space_group_IT_number 2
_symmetry_cell_setting triclinic
_symmetry_space_group_name_Hall '-P 1'
_symmetry_space_group_name_H-M 'P -1'
_atom_sites_solution_hydrogens geom
_atom_sites_solution_primary direct
_atom_sites_solution_secondary difmap
_audit_creation_method SHELXL-97
_cell_angle_alpha 81.711(5)
_cell_angle_beta 83.998(5)
_cell_angle_gamma 68.021(5)
_cell_formula_units_Z 2
_cell_length_a 12.1730(14)
_cell_length_b 15.6728(18)
_cell_length_c 18.0478(18)
_cell_measurement_reflns_used 15158
_cell_measurement_temperature 173(2)
_cell_measurement_theta_max 28.35
_cell_measurement_theta_min 1.41
_cell_volume 3154.8(6)
_computing_structure_refinement 'SHELXL-97 (Sheldrick, 1997)'
_diffrn_ambient_temperature 173(2)
_diffrn_measured_fraction_theta_full 0.962
_diffrn_measured_fraction_theta_max 0.962
_diffrn_measurement_device_type 'Bruker X8 APEX II'
_diffrn_measurement_method 'area detector'
_diffrn_radiation_monochromator graphite
_diffrn_radiation_source 'fine-focus sealed tube'
_diffrn_radiation_type MoK\a
_diffrn_radiation_wavelength 0.71069
_diffrn_reflns_av_R_equivalents 0.0476
_diffrn_reflns_av_sigmaI/netI 0.0567
_diffrn_reflns_limit_h_max 15
_diffrn_reflns_limit_h_min -16
_diffrn_reflns_limit_k_max 20
_diffrn_reflns_limit_k_min -20
_diffrn_reflns_limit_l_max 23
_diffrn_reflns_limit_l_min -23
_diffrn_reflns_number 67930
_diffrn_reflns_theta_full 28.35
_diffrn_reflns_theta_max 28.35
_diffrn_reflns_theta_min 1.41
_exptl_absorpt_coefficient_mu 0.463
_exptl_absorpt_correction_T_max 0.933
_exptl_absorpt_correction_T_min 0.848
_exptl_absorpt_correction_type multi-scan
_exptl_crystal_colour yellow
_exptl_crystal_density_diffrn 1.452
_exptl_crystal_density_method 'not measured'
_exptl_crystal_description irregular
_exptl_crystal_F_000 1420
_exptl_crystal_size_max 0.40
_exptl_crystal_size_mid 0.35
_exptl_crystal_size_min 0.15
_refine_diff_density_max 0.396
_refine_diff_density_min -0.404
_refine_diff_density_rms 0.068
_refine_ls_extinction_method none
_refine_ls_goodness_of_fit_ref 1.004
_refine_ls_hydrogen_treatment constr
_refine_ls_matrix_type full
_refine_ls_number_parameters 824
_refine_ls_number_reflns 15158
_refine_ls_number_restraints 0
_refine_ls_restrained_S_all 1.004
_refine_ls_R_factor_all 0.0686
_refine_ls_R_factor_gt 0.0375
_refine_ls_shift/su_max 0.004
_refine_ls_shift/su_mean 0.000
_refine_ls_structure_factor_coef Fsqd
_refine_ls_weighting_details 'calc w=1/[\s^2^(Fo^2^)+(0.0299P)^2^+1.3829P] where P=(Fo^2^+2Fc^2^)/3'
_refine_ls_weighting_scheme calc
_refine_ls_wR_factor_gt 0.0719
_refine_ls_wR_factor_ref 0.0816
_reflns_number_gt 10862
_reflns_number_total 15158
_reflns_threshold_expression >2sigma(I)
_cod_data_source_file om9003187_si_001.cif
_cod_data_source_block dg084_0m
_cod_database_code 4069632

loop_
_symmetry_equiv_pos_as_xyz
'x, y, z'
'-x, -y, -z'

loop_
_atom_site_label
_atom_site_type_symbol
_atom_site_fract_x
_atom_site_fract_y
_atom_site_fract_z
_atom_site_U_iso_or_equiv
_atom_site_adp_type
_atom_site_occupancy
_atom_site_symmetry_multiplicity
_atom_site_calc_flag
_atom_site_refinement_flags
C1 C 0.18731(19) 0.14008(15) 0.03907(12) 0.0233(5) Uani 1 1 d .
C2 C 0.1792(2) 0.05470(16) 0.06515(13) 0.0268(5) Uani 1 1 d .
H2 H 0.1894 0.0311 0.1165 0.032 Uiso 1 1 calc R
C3 C 0.1560(2) 0.00394(17) 0.01592(14) 0.0333(6) Uani 1 1 d .
H3 H 0.1499 -0.0543 0.0335 0.040 Uiso 1 1 calc R
C4 C 0.1418(2) 0.03846(18) -0.05891(14) 0.0354(6) Uani 1 1 d .
H4 H 0.1265 0.0035 -0.0927 0.043 Uiso 1 1 calc R
C5 C 0.1495(2) 0.12331(18) -0.08487(14) 0.0355(6) Uani 1 1 d .
H5 H 0.1390 0.1467 -0.1363 0.043 Uiso 1 1 calc R
C6 C 0.1726(2) 0.17424(16) -0.03623(12) 0.0272(5) Uani 1 1 d .
H6 H 0.1784 0.2325 -0.0542 0.033 Uiso 1 1 calc R
C7 C 0.3486(2) 0.22962(16) 0.05716(12) 0.0240(5) Uani 1 1 d .
C8 C 0.4416(2) 0.15657(18) 0.02877(13) 0.0329(6) Uani 1 1 d .
H8 H 0.4364 0.0971 0.0326 0.039 Uiso 1 1 calc R
C9 C 0.5419(2) 0.1704(2) -0.00513(15) 0.0409(7) Uani 1 1 d .
H9 H 0.6054 0.1204 -0.0243 0.049 Uiso 1 1 calc R
C10 C 0.5500(2) 0.2567(2) -0.01114(15) 0.0440(7) Uani 1 1 d .
H10 H 0.6184 0.2662 -0.0350 0.053 Uiso 1 1 calc R
C11 C 0.4591(2) 0.3284(2) 0.01743(15) 0.0427(7) Uani 1 1 d .
H11 H 0.4652 0.3875 0.0136 0.051 Uiso 1 1 calc R
C12 C 0.3581(2) 0.31585(17) 0.05189(13) 0.0322(6) Uani 1 1 d .
H12 H 0.2957 0.3661 0.0718 0.039 Uiso 1 1 calc R
C13 C 0.09050(19) 0.31877(15) 0.30430(12) 0.0234(5) Uani 1 1 d .
C14 C 0.1004(2) 0.40158(17) 0.27252(13) 0.0336(6) Uani 1 1 d .
H14 H 0.0899 0.4204 0.2205 0.040 Uiso 1 1 calc R
C15 C 0.1256(2) 0.45711(18) 0.31585(14) 0.0382(6) Uani 1 1 d .
H15 H 0.1333 0.5135 0.2936 0.046 Uiso 1 1 calc R
C16 C 0.1394(2) 0.43044(18) 0.39138(14) 0.0395(6) Uani 1 1 d .
H16 H 0.1564 0.4687 0.4213 0.047 Uiso 1 1 calc R
C17 C 0.1288(3) 0.34890(18) 0.42382(14) 0.0405(7) Uani 1 1 d .
H17 H 0.1366 0.3316 0.4762 0.049 Uiso 1 1 calc R
C18 C 0.1067(2) 0.29225(17) 0.38050(13) 0.0330(6) Uani 1 1 d .
H18 H 0.1026 0.2347 0.4028 0.040 Uiso 1 1 calc R
C19 C -0.0369(2) 0.19623(16) 0.29577(12) 0.0257(5) Uani 1 1 d .
C20 C -0.1370(2) 0.25570(18) 0.33083(13) 0.0345(6) Uani 1 1 d .
H20 H -0.1456 0.3182 0.3326 0.041 Uiso 1 1 calc R
C21 C -0.2253(2) 0.2234(2) 0.36363(14) 0.0424(7) Uani 1 1 d .
H21 H -0.2944 0.2639 0.3877 0.051 Uiso 1 1 calc R
C22 C -0.2119(3) 0.1330(2) 0.36097(13) 0.0437(7) Uani 1 1 d .
H22 H -0.2723 0.1113 0.3832 0.052 Uiso 1 1 calc R
C23 C -0.1124(3) 0.0735(2) 0.32651(14) 0.0433(7) Uani 1 1 d .
H23 H -0.1044 0.0111 0.3251 0.052 Uiso 1 1 calc R
C24 C -0.0239(2) 0.10444(18) 0.29387(13) 0.0337(6) Uani 1 1 d .
H24 H 0.0453 0.0633 0.2704 0.040 Uiso 1 1 calc R
C25 C 0.0962(2) 0.31934(15) 0.10083(12) 0.0254(5) Uani 1 1 d .
H25A H 0.1246 0.3677 0.1112 0.031 Uiso 1 1 calc R
H25B H 0.0618 0.3377 0.0510 0.031 Uiso 1 1 calc R
C26 C 0.00175(19) 0.31012(16) 0.16117(11) 0.0240(5) Uani 1 1 d .
H26A H -0.0460 0.2798 0.1420 0.029 Uiso 1 1 calc R
H26B H -0.0521 0.3725 0.1727 0.029 Uiso 1 1 calc R
C27 C 0.4706(2) -0.04396(18) 0.17962(12) 0.0293(5) Uani 1 1 d .
C28 C 0.5690(2) -0.13072(19) 0.17186(15) 0.0456(7) Uani 1 1 d .
H28A H 0.6192 -0.1461 0.2146 0.068 Uiso 1 1 calc R
H28B H 0.6160 -0.1246 0.1252 0.068 Uiso 1 1 calc R
H28C H 0.5384 -0.1801 0.1705 0.068 Uiso 1 1 calc R
C29 C 0.2766(2) 0.01117(16) 0.37877(13) 0.0276(5) Uani 1 1 d .
C30 C 0.3078(2) -0.04822(18) 0.44891(13) 0.0402(6) Uani 1 1 d .
H30A H 0.3820 -0.0474 0.4647 0.060 Uiso 1 1 calc R
H30B H 0.3182 -0.1117 0.4419 0.060 Uiso 1 1 calc R
H30C H 0.2444 -0.0257 0.4875 0.060 Uiso 1 1 calc R
C31 C 0.3279(2) 0.50114(17) 0.18549(13) 0.0343(6) Uani 1 1 d .
C32 C 0.4019(3) 0.42879(19) 0.23133(14) 0.0465(7) Uani 1 1 d .
H32 H 0.3962 0.3693 0.2376 0.056 Uiso 1 1 calc R
C33 C 0.4854(3) 0.4459(2) 0.26823(16) 0.0558(9) Uani 1 1 d .
H33 H 0.5366 0.3974 0.3007 0.067 Uiso 1 1 calc R
C34 C 0.4952(3) 0.5308(2) 0.25882(16) 0.0544(8) Uani 1 1 d .
H34 H 0.5534 0.5402 0.2844 0.065 Uiso 1 1 calc R
C35 C 0.4213(2) 0.6038(2) 0.21228(15) 0.0437(7) Uani 1 1 d .
H35 H 0.4281 0.6629 0.2053 0.052 Uiso 1 1 calc R
C36 C 0.3373(2) 0.58713(17) 0.17644(13) 0.0317(6) Uani 1 1 d .
C37 C 0.2495(2) 0.63681(16) -0.03436(12) 0.0243(5) Uani 1 1 d .
C38 C 0.3176(2) 0.63172(18) -0.10097(12) 0.0308(5) Uani 1 1 d .
H38 H 0.3782 0.5753 -0.1126 0.037 Uiso 1 1 calc R
C39 C 0.2937(2) 0.71278(19) -0.15043(13) 0.0350(6) Uani 1 1 d .
H39 H 0.3385 0.7114 -0.1969 0.042 Uiso 1 1 calc R
C40 C 0.2069(2) 0.79447(18) -0.13336(13) 0.0334(6) Uani 1 1 d .
H40 H 0.1940 0.8488 -0.1677 0.040 Uiso 1 1 calc R
C41 C 0.1371(2) 0.79916(16) -0.06627(12) 0.0268(5) Uani 1 1 d .
H41 H 0.0767 0.8555 -0.0543 0.032 Uiso 1 1 calc R
C42 C 0.15978(19) 0.71867(16) -0.01833(12) 0.0235(5) Uani 1 1 d .
C43 C -0.0300(2) 0.57758(15) 0.10610(11) 0.0238(5) Uani 1 1 d .
C44 C -0.1243(2) 0.55554(16) 0.09102(12) 0.0288(5) Uani 1 1 d .
H44 H -0.1199 0.5222 0.0501 0.035 Uiso 1 1 calc R
C45 C -0.2262(2) 0.58417(17) 0.13827(13) 0.0337(6) Uani 1 1 d .
H45 H -0.2925 0.5695 0.1300 0.040 Uiso 1 1 calc R
C46 C -0.2323(2) 0.63362(17) 0.19701(13) 0.0343(6) Uani 1 1 d .
H46 H -0.3030 0.6525 0.2283 0.041 Uiso 1 1 calc R
C47 C -0.1369(2) 0.65648(16) 0.21131(12) 0.0276(5) Uani 1 1 d .
H47 H -0.1417 0.6912 0.2513 0.033 Uiso 1 1 calc R
C48 C -0.0356(2) 0.62695(15) 0.16546(11) 0.0231(5) Uani 1 1 d .
C49 C -0.3920(2) 0.76047(17) 0.46355(14) 0.0338(6) Uani 1 1 d .
C50 C -0.4249(2) 0.70334(18) 0.51972(16) 0.0430(7) Uani 1 1 d .
H50 H -0.3987 0.6939 0.5690 0.052 Uiso 1 1 calc R
C51 C -0.4977(3) 0.6603(2) 0.50126(19) 0.0547(8) Uani 1 1 d .
H51 H -0.5215 0.6204 0.5386 0.066 Uiso 1 1 calc R
C52 C -0.5362(3) 0.6743(2) 0.4300(2) 0.0567(9) Uani 1 1 d .
H52 H -0.5855 0.6435 0.4190 0.068 Uiso 1 1 calc R
C53 C -0.5043(2) 0.7330(2) 0.37331(17) 0.0461(7) Uani 1 1 d .
H53 H -0.5320 0.7436 0.3243 0.055 Uiso 1 1 calc R
C54 C -0.4310(2) 0.77467(17) 0.39187(14) 0.0346(6) Uani 1 1 d .
C55 C -0.4401(2) 1.03346(17) 0.36005(13) 0.0292(5) Uani 1 1 d .
C56 C -0.5329(2) 1.11611(17) 0.36366(14) 0.0345(6) Uani 1 1 d .
H56 H -0.5822 1.1293 0.4082 0.041 Uiso 1 1 calc R
C57 C -0.5527(2) 1.18053(19) 0.29956(15) 0.0410(6) Uani 1 1 d .
H57 H -0.6172 1.2381 0.3001 0.049 Uiso 1 1 calc R
C58 C -0.4795(2) 1.16142(19) 0.23548(15) 0.0410(7) Uani 1 1 d .
H58 H -0.4942 1.2063 0.1926 0.049 Uiso 1 1 calc R
C59 C -0.3845(2) 1.07746(18) 0.23253(14) 0.0346(6) Uani 1 1 d .
H59 H -0.3342 1.0644 0.1884 0.041 Uiso 1 1 calc R
C60 C -0.3658(2) 1.01412(17) 0.29544(13) 0.0297(5) Uani 1 1 d .
C61 C -0.0879(2) 0.83619(17) 0.42755(12) 0.0300(5) Uani 1 1 d .
C62 C 0.0078(2) 0.8384(2) 0.46028(15) 0.0428(7) Uani 1 1 d .
H62 H 0.0004 0.8875 0.4881 0.051 Uiso 1 1 calc R
C63 C 0.1156(3) 0.7666(2) 0.45125(18) 0.0606(9) Uani 1 1 d .
H63 H 0.1833 0.7666 0.4730 0.073 Uiso 1 1 calc R
C64 C 0.1263(3) 0.6949(2) 0.4110(2) 0.0679(10) Uani 1 1 d .
H64 H 0.2010 0.6462 0.4058 0.082 Uiso 1 1 calc R
C65 C 0.0284(3) 0.6933(2) 0.37806(17) 0.0507(8) Uani 1 1 d .
H65 H 0.0351 0.6444 0.3502 0.061 Uiso 1 1 calc R
C66 C -0.0770(2) 0.76433(17) 0.38737(13) 0.0321(6) Uani 1 1 d .
C67 C 0.2005(3) 0.8476(2) 0.21182(19) 0.0577(9) Uani 1 1 d .
C68 C 0.0901(3) 0.8347(3) 0.2166(2) 0.0755(11) Uani 1 1 d .
H68A H 0.0291 0.8912 0.1946 0.113 Uiso 1 1 calc R
H68B H 0.0670 0.8211 0.2693 0.113 Uiso 1 1 calc R
H68C H 0.0981 0.7829 0.1891 0.113 Uiso 1 1 calc R
C69 C -0.2518(3) 0.4852(2) 0.41041(17) 0.0501(7) Uani 1 1 d .
C70 C -0.1849(3) 0.5437(2) 0.40115(18) 0.0595(9) Uani 1 1 d .
H70A H -0.1500 0.5451 0.3497 0.089 Uiso 1 1 calc R
H70B H -0.1214 0.5198 0.4365 0.089 Uiso 1 1 calc R
H70C H -0.2370 0.6065 0.4109 0.089 Uiso 1 1 calc R
N1 N 0.39386(18) 0.02356(14) 0.18551(11) 0.0296(4) Uani 1 1 d .
N2 N 0.25350(17) 0.05829(14) 0.32450(11) 0.0293(4) Uani 1 1 d .
N3 N 0.2876(3) 0.8582(2) 0.2056(3) 0.1132(14) Uani 1 1 d .
N4 N -0.3048(3) 0.4387(2) 0.4155(3) 0.1089(14) Uani 1 1 d .
O1 O 0.23865(15) 0.49889(11) 0.14670(9) 0.0322(4) Uani 1 1 d .
O2 O 0.25615(14) 0.65026(10) 0.13047(8) 0.0278(4) Uani 1 1 d .
O3 O 0.26215(14) 0.56634(11) 0.02172(8) 0.0291(4) Uani 1 1 d .
O4 O 0.09967(13) 0.70957(10) 0.04857(8) 0.0258(3) Uani 1 1 d .
O5 O 0.07627(14) 0.55627(11) 0.06603(8) 0.0299(4) Uani 1 1 d .
O6 O 0.06603(14) 0.64173(11) 0.17091(8) 0.0268(4) Uani 1 1 d .
O7 O -0.31985(15) 0.80716(11) 0.47078(9) 0.0329(4) Uani 1 1 d .
O8 O -0.38949(15) 0.83344(12) 0.34455(9) 0.0357(4) Uani 1 1 d .
O9 O -0.40898(14) 0.96251(11) 0.41624(8) 0.0312(4) Uani 1 1 d .
O10 O -0.27797(15) 0.92893(12) 0.30363(8) 0.0333(4) Uani 1 1 d .
O11 O -0.20087(14) 0.89916(11) 0.43120(8) 0.0300(4) Uani 1 1 d .
O12 O -0.18092(15) 0.77370(11) 0.35931(9) 0.0337(4) Uani 1 1 d .
P1 P 0.21974(5) 0.20811(4) 0.10108(3) 0.02170(13) Uani 1 1 d .
P2 P 0.06950(5) 0.24219(4) 0.24665(3) 0.02195(13) Uani 1 1 d .
P3 P 0.16704(6) 0.60362(4) 0.09739(3) 0.02542(13) Uani 1 1 d .
P4 P -0.29647(6) 0.86762(4) 0.38775(3) 0.02859(14) Uani 1 1 d .
Pd1 Pd 0.242069(16) 0.131621(12) 0.217274(9) 0.02322(5) Uani 1 1 d .

loop_
_atom_site_aniso_label
_atom_site_aniso_U_11
_atom_site_aniso_U_22
_atom_site_aniso_U_33
_atom_site_aniso_U_23
_atom_site_aniso_U_13
_atom_site_aniso_U_12
C1 0.0172(12) 0.0220(12) 0.0294(12) -0.0039(10) 0.0008(9) -0.0060(10)
C2 0.0256(13) 0.0233(12) 0.0313(12) -0.0024(10) -0.0018(10) -0.0089(10)
C3 0.0308(14) 0.0257(13) 0.0464(15) -0.0067(12) -0.0023(11) -0.0129(11)
C4 0.0344(15) 0.0345(15) 0.0428(15) -0.0138(12) -0.0037(11) -0.0149(12)
C5 0.0354(15) 0.0391(16) 0.0335(13) -0.0049(12) -0.0075(11) -0.0134(13)
C6 0.0268(13) 0.0242(13) 0.0308(12) -0.0015(10) -0.0027(10) -0.0097(11)
C7 0.0249(12) 0.0275(13) 0.0217(11) -0.0003(9) -0.0044(9) -0.0119(10)
C8 0.0281(14) 0.0327(14) 0.0380(14) -0.0039(11) 0.0000(11) -0.0117(12)
C9 0.0247(14) 0.0498(18) 0.0465(16) -0.0113(13) 0.0034(11) -0.0110(13)
C10 0.0277(15) 0.064(2) 0.0465(16) 0.0018(15) -0.0032(12) -0.0266(15)
C11 0.0395(17) 0.0426(17) 0.0556(17) 0.0049(14) -0.0102(13) -0.0275(14)
C12 0.0322(14) 0.0302(14) 0.0376(13) -0.0035(11) -0.0055(11) -0.0144(12)
C13 0.0218(12) 0.0225(12) 0.0251(11) -0.0009(9) 0.0005(9) -0.0084(10)
C14 0.0490(16) 0.0301(14) 0.0239(12) -0.0012(10) 0.0021(11) -0.0187(13)
C15 0.0545(18) 0.0300(14) 0.0354(14) -0.0030(11) 0.0038(12) -0.0232(13)
C16 0.0500(17) 0.0355(15) 0.0402(15) -0.0077(12) -0.0109(12) -0.0205(14)
C17 0.0613(19) 0.0355(15) 0.0280(13) 0.0049(11) -0.0175(12) -0.0206(14)
C18 0.0462(16) 0.0254(13) 0.0283(12) 0.0056(10) -0.0090(11) -0.0156(12)
C19 0.0285(13) 0.0300(13) 0.0226(11) 0.0043(10) -0.0035(9) -0.0172(11)
C20 0.0307(14) 0.0375(15) 0.0371(14) -0.0021(12) 0.0001(11) -0.0158(12)
C21 0.0327(15) 0.065(2) 0.0343(14) -0.0045(14) 0.0036(11) -0.0256(15)
C22 0.0492(18) 0.072(2) 0.0278(13) 0.0080(14) -0.0053(12) -0.0465(17)
C23 0.060(2) 0.0440(17) 0.0390(15) 0.0093(13) -0.0100(13) -0.0368(16)
C24 0.0412(16) 0.0323(14) 0.0324(13) 0.0050(11) -0.0055(11) -0.0211(13)
C25 0.0295(13) 0.0193(12) 0.0230(11) 0.0002(9) 0.0007(9) -0.0053(10)
C26 0.0247(12) 0.0224(12) 0.0240(11) 0.0005(9) -0.0037(9) -0.0081(10)
C27 0.0300(14) 0.0313(14) 0.0260(12) 0.0012(10) -0.0043(10) -0.0113(12)
C28 0.0346(16) 0.0463(17) 0.0406(15) -0.0128(13) -0.0046(12) 0.0060(13)
C29 0.0262(13) 0.0254(13) 0.0304(13) -0.0040(11) -0.0009(10) -0.0083(11)
C30 0.0498(17) 0.0354(15) 0.0252(12) 0.0029(11) -0.0040(11) -0.0058(13)
C31 0.0387(15) 0.0308(14) 0.0259(12) -0.0006(11) 0.0026(11) -0.0065(12)
C32 0.0568(19) 0.0287(15) 0.0364(15) 0.0045(12) 0.0041(13) -0.0002(14)
C33 0.0477(19) 0.058(2) 0.0371(16) 0.0049(15) -0.0103(13) 0.0066(16)
C34 0.0423(18) 0.062(2) 0.0470(17) -0.0052(16) -0.0162(14) -0.0021(16)
C35 0.0360(16) 0.0455(17) 0.0464(16) -0.0074(14) -0.0057(12) -0.0094(14)
C36 0.0293(14) 0.0295(14) 0.0303(12) -0.0026(11) -0.0007(10) -0.0044(11)
C37 0.0245(13) 0.0265(13) 0.0257(11) -0.0010(10) -0.0022(9) -0.0143(11)
C38 0.0282(14) 0.0363(15) 0.0296(12) -0.0079(11) 0.0032(10) -0.0134(12)
C39 0.0371(15) 0.0513(17) 0.0251(12) -0.0004(12) 0.0028(10) -0.0285(14)
C40 0.0377(15) 0.0385(15) 0.0305(13) 0.0090(11) -0.0090(11) -0.0242(13)
C41 0.0269(13) 0.0240(12) 0.0327(12) 0.0015(10) -0.0087(10) -0.0127(11)
C42 0.0223(12) 0.0302(13) 0.0232(11) -0.0009(10) -0.0036(9) -0.0157(11)
C43 0.0330(13) 0.0180(11) 0.0198(10) -0.0002(9) 0.0013(9) -0.0099(10)
C44 0.0386(15) 0.0241(13) 0.0251(11) -0.0029(10) -0.0045(10) -0.0123(11)
C45 0.0307(14) 0.0350(15) 0.0376(14) -0.0031(11) -0.0044(11) -0.0141(12)
C46 0.0300(14) 0.0343(15) 0.0345(13) -0.0044(11) 0.0047(10) -0.0087(12)
C47 0.0363(14) 0.0246(13) 0.0207(11) -0.0040(9) -0.0001(10) -0.0098(11)
C48 0.0312(13) 0.0197(12) 0.0189(10) 0.0024(9) -0.0028(9) -0.0110(10)
C49 0.0300(14) 0.0287(14) 0.0422(14) -0.0103(12) 0.0039(11) -0.0096(12)
C50 0.0437(17) 0.0335(15) 0.0504(16) -0.0102(13) 0.0128(13) -0.0145(13)
C51 0.0518(19) 0.0457(19) 0.072(2) -0.0212(16) 0.0294(16) -0.0275(16)
C52 0.0383(18) 0.058(2) 0.087(2) -0.0349(19) 0.0187(16) -0.0292(16)
C53 0.0317(15) 0.0519(19) 0.0606(18) -0.0281(16) 0.0030(13) -0.0155(14)
C54 0.0283(14) 0.0313(14) 0.0452(15) -0.0120(12) 0.0032(11) -0.0108(12)
C55 0.0293(14) 0.0316(14) 0.0318(12) -0.0040(11) -0.0034(10) -0.0165(12)
C56 0.0334(15) 0.0287(14) 0.0448(15) -0.0075(12) 0.0014(11) -0.0151(12)
C57 0.0388(16) 0.0292(15) 0.0568(17) 0.0005(13) -0.0054(13) -0.0158(13)
C58 0.0489(18) 0.0332(15) 0.0476(16) 0.0101(12) -0.0120(13) -0.0257(14)
C59 0.0385(15) 0.0402(16) 0.0327(13) -0.0007(12) -0.0015(11) -0.0244(13)
C60 0.0309(14) 0.0312(14) 0.0318(13) -0.0039(11) -0.0026(10) -0.0165(12)
C61 0.0327(14) 0.0312(14) 0.0267(12) -0.0017(10) 0.0001(10) -0.0134(12)
C62 0.0413(17) 0.0483(18) 0.0434(15) -0.0107(13) -0.0074(12) -0.0183(15)
C63 0.0371(18) 0.071(2) 0.073(2) -0.0167(19) -0.0187(16) -0.0123(17)
C64 0.0390(19) 0.064(2) 0.089(3) -0.026(2) -0.0192(17) 0.0044(17)
C65 0.0447(18) 0.0415(17) 0.0595(19) -0.0177(15) -0.0088(14) -0.0024(15)
C66 0.0337(15) 0.0312(14) 0.0299(12) -0.0035(11) -0.0041(10) -0.0095(12)
C67 0.068(2) 0.0354(17) 0.076(2) 0.0153(16) -0.0232(18) -0.0289(17)
C68 0.061(2) 0.076(3) 0.102(3) -0.032(2) 0.010(2) -0.035(2)
C69 0.0416(18) 0.0395(18) 0.0618(19) -0.0069(15) 0.0029(14) -0.0076(15)
C70 0.061(2) 0.054(2) 0.066(2) -0.0134(17) 0.0068(16) -0.0240(18)
N1 0.0282(12) 0.0262(12) 0.0335(11) 0.0013(9) -0.0038(9) -0.0100(10)
N2 0.0293(11) 0.0255(11) 0.0309(11) 0.0027(9) -0.0049(9) -0.0090(9)
N3 0.091(3) 0.071(2) 0.195(4) 0.023(3) -0.037(3) -0.056(2)
N4 0.069(2) 0.066(2) 0.195(4) -0.026(3) 0.019(2) -0.030(2)
O1 0.0429(11) 0.0201(9) 0.0305(9) 0.0026(7) -0.0004(8) -0.0103(8)
O2 0.0278(9) 0.0216(8) 0.0326(8) 0.0020(7) -0.0049(7) -0.0085(7)
O3 0.0323(9) 0.0224(9) 0.0274(8) -0.0016(7) 0.0076(7) -0.0069(7)
O4 0.0265(9) 0.0227(8) 0.0247(8) -0.0003(7) 0.0018(6) -0.0068(7)
O5 0.0392(10) 0.0328(9) 0.0243(8) -0.0120(7) 0.0074(7) -0.0200(8)
O6 0.0336(9) 0.0289(9) 0.0233(8) -0.0081(7) 0.0031(7) -0.0169(8)
O7 0.0387(10) 0.0329(10) 0.0300(9) -0.0009(7) -0.0036(7) -0.0168(8)
O8 0.0371(10) 0.0418(11) 0.0330(9) -0.0060(8) -0.0069(7) -0.0180(9)
O9 0.0318(10) 0.0319(10) 0.0277(8) -0.0041(7) 0.0027(7) -0.0098(8)
O10 0.0336(10) 0.0361(10) 0.0257(8) -0.0032(7) 0.0026(7) -0.0088(8)
O11 0.0314(10) 0.0298(9) 0.0315(9) -0.0092(7) -0.0005(7) -0.0125(8)
O12 0.0347(10) 0.0311(10) 0.0354(9) -0.0130(8) -0.0042(7) -0.0082(8)
P1 0.0232(3) 0.0183(3) 0.0226(3) -0.0009(2) -0.0005(2) -0.0073(3)
P2 0.0241(3) 0.0199(3) 0.0224(3) 0.0010(2) -0.0009(2) -0.0101(3)
P3 0.0314(4) 0.0216(3) 0.0236(3) -0.0024(2) 0.0020(2) -0.0110(3)
P4 0.0314(4) 0.0305(4) 0.0253(3) -0.0060(3) -0.0014(3) -0.0120(3)
Pd1 0.02445(10) 0.01871(9) 0.02490(9) 0.00193(7) -0.00335(7) -0.00712(7)

loop_
_atom_type_symbol
_atom_type_description
_atom_type_scat_dispersion_real
_atom_type_scat_dispersion_imag
_atom_type_scat_source
C C 0.0033 0.0016 'International Tables Vol C Tables 4.2.6.8 and 6.1.1.4'
H H 0.0000 0.0000 'International Tables Vol C Tables 4.2.6.8 and 6.1.1.4'
N N 0.0061 0.0033 'International Tables Vol C Tables 4.2.6.8 and 6.1.1.4'
O O 0.0106 0.0060 'International Tables Vol C Tables 4.2.6.8 and 6.1.1.4'
P P 0.1023 0.0942 'International Tables Vol C Tables 4.2.6.8 and 6.1.1.4'
Pd Pd -0.9988 1.0072 'International Tables Vol C Tables 4.2.6.8 and 6.1.1.4'

loop_
_geom_angle_atom_site_label_1
_geom_angle_atom_site_label_2
_geom_angle_atom_site_label_3
_geom_angle
C2 C1 C6 119.9(2)
C2 C1 P1 121.35(17)
C6 C1 P1 118.70(17)
C3 C2 C1 119.8(2)
C3 C2 H2 120.1
C1 C2 H2 120.1
C4 C3 C2 119.8(2)
C4 C3 H3 120.1
C2 C3 H3 120.1
C5 C4 C3 120.5(2)
C5 C4 H4 119.8
C3 C4 H4 119.8
C4 C5 C6 120.0(2)
C4 C5 H5 120.0
C6 C5 H5 120.0
C5 C6 C1 119.9(2)
C5 C6 H6 120.0
C1 C6 H6 120.0
C12 C7 C8 119.4(2)
C12 C7 P1 122.19(18)
C8 C7 P1 118.41(17)
C9 C8 C7 120.0(2)
C9 C8 H8 120.0
C7 C8 H8 120.0
C10 C9 C8 120.3(3)
C10 C9 H9 119.9
C8 C9 H9 119.9
C11 C10 C9 119.8(2)
C11 C10 H10 120.1
C9 C10 H10 120.1
C10 C11 C12 120.9(3)
C10 C11 H11 119.6
C12 C11 H11 119.6
C11 C12 C7 119.7(2)
C11 C12 H12 120.2
C7 C12 H12 120.2
C14 C13 C18 118.9(2)
C14 C13 P2 120.50(17)
C18 C13 P2 120.40(17)
C15 C14 C13 120.5(2)
C15 C14 H14 119.7
C13 C14 H14 119.7
C16 C15 C14 119.7(2)
C16 C15 H15 120.1
C14 C15 H15 120.1
C17 C16 C15 120.4(2)
C17 C16 H16 119.8
C15 C16 H16 119.8
C16 C17 C18 120.0(2)
C16 C17 H17 120.0
C18 C17 H17 120.0
C17 C18 C13 120.4(2)
C17 C18 H18 119.8
C13 C18 H18 119.8
C20 C19 C24 120.1(2)
C20 C19 P2 118.72(18)
C24 C19 P2 120.99(18)
C19 C20 C21 119.7(2)
C19 C20 H20 120.2
C21 C20 H20 120.2
C22 C21 C20 119.8(3)
C22 C21 H21 120.1
C20 C21 H21 120.1
C21 C22 C23 120.9(2)
C21 C22 H22 119.6
C23 C22 H22 119.6
C22 C23 C24 120.0(3)
C22 C23 H23 120.0
C24 C23 H23 120.0
C23 C24 C19 119.6(3)
C23 C24 H24 120.2
C19 C24 H24 120.2
C26 C25 P1 108.91(15)
C26 C25 H25A 109.9
P1 C25 H25A 109.9
C26 C25 H25B 109.9
P1 C25 H25B 109.9
H25A C25 H25B 108.3
C25 C26 P2 111.16(15)
C25 C26 H26A 109.4
P2 C26 H26A 109.4
C25 C26 H26B 109.4
P2 C26 H26B 109.4
H26A C26 H26B 108.0
N1 C27 C28 179.9(3)
C27 C28 H28A 109.5
C27 C28 H28B 109.5
H28A C28 H28B 109.5
C27 C28 H28C 109.5
H28A C28 H28C 109.5
H28B C28 H28C 109.5
N2 C29 C30 178.7(3)
C29 C30 H30A 109.5
C29 C30 H30B 109.5
H30A C30 H30B 109.5
C29 C30 H30C 109.5
H30A C30 H30C 109.5
H30B C30 H30C 109.5
O1 C31 C32 126.4(2)
O1 C31 C36 112.9(2)
C32 C31 C36 120.7(3)
C31 C32 C33 117.7(3)
C31 C32 H32 121.1
C33 C32 H32 121.1
C34 C33 C32 121.5(3)
C34 C33 H33 119.2
C32 C33 H33 119.2
C33 C34 C35 121.0(3)
C33 C34 H34 119.5
C35 C34 H34 119.5
C36 C35 C34 117.5(3)
C36 C35 H35 121.2
C34 C35 H35 121.2
O2 C36 C31 112.6(2)
O2 C36 C35 125.8(2)
C31 C36 C35 121.5(2)
O3 C37 C38 125.8(2)
O3 C37 C42 113.05(19)
C38 C37 C42 121.1(2)
C37 C38 C39 117.3(2)
C37 C38 H38 121.4
C39 C38 H38 121.4
C40 C39 C38 121.4(2)
C40 C39 H39 119.3
C38 C39 H39 119.3
C39 C40 C41 121.2(2)
C39 C40 H40 119.4
C41 C40 H40 119.4
C42 C41 C40 117.1(2)
C42 C41 H41 121.5
C40 C41 H41 121.5
O4 C42 C41 125.4(2)
O4 C42 C37 112.77(19)
C41 C42 C37 121.9(2)
O5 C43 C44 125.73(19)
O5 C43 C48 112.33(19)
C44 C43 C48 121.9(2)
C43 C44 C45 117.2(2)
C43 C44 H44 121.4
C45 C44 H44 121.4
C46 C45 C44 121.1(2)
C46 C45 H45 119.5
C44 C45 H45 119.5
C45 C46 C47 121.3(2)
C45 C46 H46 119.3
C47 C46 H46 119.3
C48 C47 C46 117.7(2)
C48 C47 H47 121.2
C46 C47 H47 121.2
O6 C48 C47 126.2(2)
O6 C48 C43 112.99(19)
C47 C48 C43 120.8(2)
O7 C49 C50 125.7(2)
O7 C49 C54 113.0(2)
C50 C49 C54 121.2(2)
C49 C50 C51 117.4(3)
C49 C50 H50 121.3
C51 C50 H50 121.3
C52 C51 C50 121.3(3)
C52 C51 H51 119.4
C50 C51 H51 119.4
C51 C52 C53 121.4(3)
C51 C52 H52 119.3
C53 C52 H52 119.3
C54 C53 C52 116.9(3)
C54 C53 H53 121.5
C52 C53 H53 121.5
O8 C54 C53 125.8(2)
O8 C54 C49 112.5(2)
C53 C54 C49 121.7(3)
O9 C55 C56 125.7(2)
O9 C55 C60 112.6(2)
C56 C55 C60 121.6(2)
C55 C56 C57 117.7(2)
C55 C56 H56 121.2
C57 C56 H56 121.2
C58 C57 C56 120.8(3)
C58 C57 H57 119.6
C56 C57 H57 119.6
C57 C58 C59 121.1(2)
C57 C58 H58 119.4
C59 C58 H58 119.4
C60 C59 C58 117.9(2)
C60 C59 H59 121.0
C58 C59 H59 121.0
O10 C60 C59 126.6(2)
O10 C60 C55 112.5(2)
C59 C60 C55 120.8(2)
O11 C61 C62 126.4(2)
O11 C61 C66 112.5(2)
C62 C61 C66 121.1(2)
C61 C62 C63 117.7(3)
C61 C62 H62 121.2
C63 C62 H62 121.2
C64 C63 C62 121.1(3)
C64 C63 H63 119.4
C62 C63 H63 119.4
C63 C64 C65 120.7(3)
C63 C64 H64 119.6
C65 C64 H64 119.6
C66 C65 C64 117.6(3)
C66 C65 H65 121.2
C64 C65 H65 121.2
O12 C66 C65 125.3(2)
O12 C66 C61 112.8(2)
C65 C66 C61 121.9(2)
N3 C67 C68 177.8(4)
C67 C68 H68A 109.5
C67 C68 H68B 109.5
H68A C68 H68B 109.5
C67 C68 H68C 109.5
H68A C68 H68C 109.5
H68B C68 H68C 109.5
N4 C69 C70 178.0(4)
C69 C70 H70A 109.5
C69 C70 H70B 109.5
H70A C70 H70B 109.5
C69 C70 H70C 109.5
H70A C70 H70C 109.5
H70B C70 H70C 109.5
C27 N1 Pd1 167.3(2)
C29 N2 Pd1 169.63(19)
C31 O1 P3 111.63(15)
C36 O2 P3 112.01(15)
C37 O3 P3 111.05(13)
C42 O4 P3 111.17(14)
C43 O5 P3 112.09(13)
C48 O6 P3 111.87(13)
C49 O7 P4 111.72(15)
C54 O8 P4 111.80(15)
C55 O9 P4 111.81(14)
C60 O10 P4 111.26(14)
C61 O11 P4 111.95(14)
C66 O12 P4 111.98(14)
C7 P1 C1 105.04(10)
C7 P1 C25 107.83(10)
C1 P1 C25 107.93(10)
C7 P1 Pd1 115.50(7)
C1 P1 Pd1 109.37(7)
C25 P1 Pd1 110.78(7)
C13 P2 C19 107.87(10)
C13 P2 C26 108.57(10)
C19 P2 C26 106.43(10)
C13 P2 Pd1 111.19(7)
C19 P2 Pd1 112.87(8)
C26 P2 Pd1 109.71(7)
O1 P3 O4 177.88(9)
O1 P3 O2 90.84(8)
O4 P3 O2 87.11(8)
O1 P3 O3 88.38(8)
O4 P3 O3 91.17(8)
O2 P3 O3 93.60(8)
O1 P3 O5 88.59(8)
O4 P3 O5 93.46(8)
O2 P3 O5 178.79(8)
O3 P3 O5 87.46(8)
O1 P3 O6 92.96(8)
O4 P3 O6 87.57(8)
O2 P3 O6 88.72(8)
O3 P3 O6 177.31(8)
O5 P3 O6 90.24(7)
O9 P4 O12 178.50(9)
O9 P4 O7 88.04(8)
O12 P4 O7 92.53(9)
O9 P4 O8 93.11(9)
O12 P4 O8 88.26(8)
O7 P4 O8 90.85(8)
O9 P4 O11 88.16(8)
O12 P4 O11 90.47(8)
O7 P4 O11 88.65(8)
O8 P4 O11 178.62(9)
O9 P4 O10 91.02(8)
O12 P4 O10 88.46(8)
O7 P4 O10 177.99(9)
O8 P4 O10 87.43(8)
O11 P4 O10 93.09(8)
N1 Pd1 N2 87.38(8)
N1 Pd1 P2 174.88(6)
N2 Pd1 P2 93.50(6)
N1 Pd1 P1 93.74(6)
N2 Pd1 P1 176.35(6)
P2 Pd1 P1 85.09(2)

loop_
_geom_bond_atom_site_label_1
_geom_bond_atom_site_label_2
_geom_bond_distance
C1 C2 1.389(3)
C1 C6 1.391(3)
C1 P1 1.816(2)
C2 C3 1.388(3)
C2 H2 0.9500
C3 C4 1.384(3)
C3 H3 0.9500
C4 C5 1.379(3)
C4 H4 0.9500
C5 C6 1.381(3)
C5 H5 0.9500
C6 H6 0.9500
C7 C12 1.388(3)
C7 C8 1.390(3)
C7 P1 1.806(2)
C8 C9 1.384(3)
C8 H8 0.9500
C9 C10 1.380(4)
C9 H9 0.9500
C10 C11 1.367(4)
C10 H10 0.9500
C11 C12 1.386(3)
C11 H11 0.9500
C12 H12 0.9500
C13 C14 1.384(3)
C13 C18 1.390(3)
C13 P2 1.798(2)
C14 C15 1.382(3)
C14 H14 0.9500
C15 C16 1.375(3)
C15 H15 0.9500
C16 C17 1.373(4)
C16 H16 0.9500
C17 C18 1.376(3)
C17 H17 0.9500
C18 H18 0.9500
C19 C20 1.383(3)
C19 C24 1.392(3)
C19 P2 1.805(2)
C20 C21 1.396(3)
C20 H20 0.9500
C21 C22 1.371(4)
C21 H21 0.9500
C22 C23 1.374(4)
C22 H22 0.9500
C23 C24 1.386(3)
C23 H23 0.9500
C24 H24 0.9500
C25 C26 1.531(3)
C25 P1 1.827(2)
C25 H25A 0.9900
C25 H25B 0.9900
C26 P2 1.825(2)
C26 H26A 0.9900
C26 H26B 0.9900
C27 N1 1.129(3)
C27 C28 1.451(3)
C28 H28A 0.9800
C28 H28B 0.9800
C28 H28C 0.9800
C29 N2 1.130(3)
C29 C30 1.452(3)
C30 H30A 0.9800
C30 H30B 0.9800
C30 H30C 0.9800
C31 O1 1.366(3)
C31 C32 1.379(3)
C31 C36 1.380(3)
C32 C33 1.395(4)
C32 H32 0.9500
C33 C34 1.364(4)
C33 H33 0.9500
C34 C35 1.391(4)
C34 H34 0.9500
C35 C36 1.385(4)
C35 H35 0.9500
C36 O2 1.359(3)
C37 O3 1.360(3)
C37 C38 1.381(3)
C37 C42 1.384(3)
C38 C39 1.395(3)
C38 H38 0.9500
C39 C40 1.372(4)
C39 H39 0.9500
C40 C41 1.399(3)
C40 H40 0.9500
C41 C42 1.375(3)
C41 H41 0.9500
C42 O4 1.363(2)
C43 O5 1.363(3)
C43 C44 1.378(3)
C43 C48 1.391(3)
C44 C45 1.393(3)
C44 H44 0.9500
C45 C46 1.381(3)
C45 H45 0.9500
C46 C47 1.395(3)
C46 H46 0.9500
C47 C48 1.375(3)
C47 H47 0.9500
C48 O6 1.357(3)
C49 O7 1.363(3)
C49 C50 1.383(4)
C49 C54 1.383(3)
C50 C51 1.388(4)
C50 H50 0.9500
C51 C52 1.375(4)
C51 H51 0.9500
C52 C53 1.398(4)
C52 H52 0.9500
C53 C54 1.378(3)
C53 H53 0.9500
C54 O8 1.365(3)
C55 O9 1.360(3)
C55 C56 1.368(3)
C55 C60 1.395(3)
C56 C57 1.398(4)
C56 H56 0.9500
C57 C58 1.380(4)
C57 H57 0.9500
C58 C59 1.393(4)
C58 H58 0.9500
C59 C60 1.373(3)
C59 H59 0.9500
C60 O10 1.362(3)
C61 O11 1.361(3)
C61 C62 1.375(3)
C61 C66 1.384(3)
C62 C63 1.384(4)
C62 H62 0.9500
C63 C64 1.384(4)
C63 H63 0.9500
C64 C65 1.396(4)
C64 H64 0.9500
C65 C66 1.361(4)
C65 H65 0.9500
C66 O12 1.361(3)
C67 N3 1.126(4)
C67 C68 1.425(5)
C68 H68A 0.9800
C68 H68B 0.9800
C68 H68C 0.9800
C69 N4 1.130(4)
C69 C70 1.420(4)
C70 H70A 0.9800
C70 H70B 0.9800
C70 H70C 0.9800
N1 Pd1 2.080(2)
N2 Pd1 2.0929(19)
O1 P3 1.7077(17)
O2 P3 1.7094(16)
O3 P3 1.7147(15)
O4 P3 1.7077(16)
O5 P3 1.7198(16)
O6 P3 1.7225(15)
O7 P4 1.7111(17)
O8 P4 1.7134(17)
O9 P4 1.7030(17)
O10 P4 1.7171(17)
O11 P4 1.7167(16)
O12 P4 1.7105(17)
P1 Pd1 2.2492(6)
P2 Pd1 2.2370(7)

loop_
_geom_torsion_atom_site_label_1
_geom_torsion_atom_site_label_2
_geom_torsion_atom_site_label_3
_geom_torsion_atom_site_label_4
_geom_torsion
C6 C1 C2 C3 -0.2(3)
P1 C1 C2 C3 -179.03(17)
C1 C2 C3 C4 0.3(3)
C2 C3 C4 C5 -0.5(4)
C3 C4 C5 C6 0.5(4)
C4 C5 C6 C1 -0.4(4)
C2 C1 C6 C5 0.2(3)
P1 C1 C6 C5 179.07(18)
C12 C7 C8 C9 -0.7(3)
P1 C7 C8 C9 -179.87(19)
C7 C8 C9 C10 -0.2(4)
C8 C9 C10 C11 0.9(4)
C9 C10 C11 C12 -0.6(4)
C10 C11 C12 C7 -0.4(4)
C8 C7 C12 C11 1.0(3)
P1 C7 C12 C11 -179.88(19)
C18 C13 C14 C15 -0.3(4)
P2 C13 C14 C15 -175.0(2)
C13 C14 C15 C16 -0.8(4)
C14 C15 C16 C17 0.2(4)
C15 C16 C17 C18 1.4(4)
C16 C17 C18 C13 -2.5(4)
C14 C13 C18 C17 1.9(4)
P2 C13 C18 C17 176.7(2)
C24 C19 C20 C21 -0.6(4)
P2 C19 C20 C21 174.54(18)
C19 C20 C21 C22 0.1(4)
C20 C21 C22 C23 0.1(4)
C21 C22 C23 C24 0.0(4)
C22 C23 C24 C19 -0.5(4)
C20 C19 C24 C23 0.8(3)
P2 C19 C24 C23 -174.25(18)
P1 C25 C26 P2 41.27(19)
O1 C31 C32 C33 -177.8(2)
C36 C31 C32 C33 0.4(4)
C31 C32 C33 C34 -0.9(4)
C32 C33 C34 C35 0.5(5)
C33 C34 C35 C36 0.4(4)
O1 C31 C36 O2 -0.4(3)
C32 C31 C36 O2 -178.9(2)
O1 C31 C36 C35 178.9(2)
C32 C31 C36 C35 0.5(4)
C34 C35 C36 O2 178.4(2)
C34 C35 C36 C31 -0.9(4)
O3 C37 C38 C39 -177.6(2)
C42 C37 C38 C39 1.3(3)
C37 C38 C39 C40 0.6(3)
C38 C39 C40 C41 -1.4(4)
C39 C40 C41 C42 0.3(3)
C40 C41 C42 O4 -178.7(2)
C40 C41 C42 C37 1.6(3)
O3 C37 C42 O4 -3.2(3)
C38 C37 C42 O4 177.8(2)
O3 C37 C42 C41 176.57(19)
C38 C37 C42 C41 -2.5(3)
O5 C43 C44 C45 -179.5(2)
C48 C43 C44 C45 -0.5(3)
C43 C44 C45 C46 0.9(4)
C44 C45 C46 C47 -0.2(4)
C45 C46 C47 C48 -0.9(4)
C46 C47 C48 O6 -179.5(2)
C46 C47 C48 C43 1.2(3)
O5 C43 C48 O6 -0.9(3)
C44 C43 C48 O6 -179.9(2)
O5 C43 C48 C47 178.5(2)
C44 C43 C48 C47 -0.5(3)
O7 C49 C50 C51 -178.9(2)
C54 C49 C50 C51 0.5(4)
C49 C50 C51 C52 -0.3(4)
C50 C51 C52 C53 -0.5(5)
C51 C52 C53 C54 1.1(4)
C52 C53 C54 O8 179.6(2)
C52 C53 C54 C49 -1.0(4)
O7 C49 C54 O8 -0.8(3)
C50 C49 C54 O8 179.7(2)
O7 C49 C54 C53 179.7(2)
C50 C49 C54 C53 0.2(4)
O9 C55 C56 C57 -179.0(2)
C60 C55 C56 C57 1.2(3)
C55 C56 C57 C58 -1.0(4)
C56 C57 C58 C59 0.4(4)
C57 C58 C59 C60 0.0(4)
C58 C59 C60 O10 -179.7(2)
C58 C59 C60 C55 0.2(3)
O9 C55 C60 O10 -0.8(3)
C56 C55 C60 O10 179.1(2)
O9 C55 C60 C59 179.3(2)
C56 C55 C60 C59 -0.9(4)
O11 C61 C62 C63 178.8(3)
C66 C61 C62 C63 0.4(4)
C61 C62 C63 C64 -0.3(5)
C62 C63 C64 C65 0.3(6)
C63 C64 C65 C66 -0.3(5)
C64 C65 C66 O12 -179.9(3)
C64 C65 C66 C61 0.3(4)
O11 C61 C66 O12 1.2(3)
C62 C61 C66 O12 179.8(2)
O11 C61 C66 C65 -179.0(2)
C62 C61 C66 C65 -0.4(4)
C28 C27 N1 Pd1 124(100)
C30 C29 N2 Pd1 75(13)
C32 C31 O1 P3 179.3(2)
C36 C31 O1 P3 0.9(2)
C31 C36 O2 P3 -0.2(2)
C35 C36 O2 P3 -179.6(2)
C38 C37 O3 P3 175.66(19)
C42 C37 O3 P3 -3.3(2)
C41 C42 O4 P3 -171.52(17)
C37 C42 O4 P3 8.2(2)
C44 C43 O5 P3 174.99(19)
C48 C43 O5 P3 -4.0(2)
C47 C48 O6 P3 -173.99(19)
C43 C48 O6 P3 5.4(2)
C50 C49 O7 P4 178.0(2)
C54 C49 O7 P4 -1.4(3)
C53 C54 O8 P4 -177.9(2)
C49 C54 O8 P4 2.6(3)
C56 C55 O9 P4 174.80(19)
C60 C55 O9 P4 -5.4(2)
C59 C60 O10 P4 -173.6(2)
C55 C60 O10 P4 6.5(2)
C62 C61 O11 P4 -176.2(2)
C66 C61 O11 P4 2.4(2)
C65 C66 O12 P4 175.9(2)
C61 C66 O12 P4 -4.3(3)
C12 C7 P1 C1 136.35(19)
C8 C7 P1 C1 -44.5(2)
C12 C7 P1 C25 21.4(2)
C8 C7 P1 C25 -159.44(18)
C12 C7 P1 Pd1 -103.06(19)
C8 C7 P1 Pd1 76.06(18)
C2 C1 P1 C7 124.70(19)
C6 C1 P1 C7 -54.2(2)
C2 C1 P1 C25 -120.46(19)
C6 C1 P1 C25 60.68(19)
C2 C1 P1 Pd1 0.1(2)
C6 C1 P1 Pd1 -178.72(15)
C26 C25 P1 C7 -159.12(15)
C26 C25 P1 C1 87.89(16)
C26 C25 P1 Pd1 -31.83(17)
C14 C13 P2 C19 -139.5(2)
C18 C13 P2 C19 45.8(2)
C14 C13 P2 C26 -24.6(2)
C18 C13 P2 C26 160.74(19)
C14 C13 P2 Pd1 96.2(2)
C18 C13 P2 Pd1 -78.47(19)
C20 C19 P2 C13 43.4(2)
C24 C19 P2 C13 -141.48(19)
C20 C19 P2 C26 -72.9(2)
C24 C19 P2 C26 102.2(2)
C20 C19 P2 Pd1 166.66(16)
C24 C19 P2 Pd1 -18.2(2)
C25 C26 P2 C13 87.40(17)
C25 C26 P2 C19 -156.71(15)
C25 C26 P2 Pd1 -34.29(17)
C31 O1 P3 O4 15(2)
C31 O1 P3 O2 -0.89(15)
C31 O1 P3 O3 92.68(15)
C31 O1 P3 O5 -179.81(15)
C31 O1 P3 O6 -89.65(15)
C42 O4 P3 O1 69(2)
C42 O4 P3 O2 85.07(14)
C42 O4 P3 O3 -8.47(14)
C42 O4 P3 O5 -96.00(14)
C42 O4 P3 O6 173.91(14)
C36 O2 P3 O1 0.65(15)
C36 O2 P3 O4 -178.78(15)
C36 O2 P3 O3 -87.79(15)
C36 O2 P3 O5 63(4)
C36 O2 P3 O6 93.59(15)
C37 O3 P3 O1 -171.23(15)
C37 O3 P3 O4 6.70(15)
C37 O3 P3 O2 -80.48(15)
C37 O3 P3 O5 100.12(15)
C37 O3 P3 O6 68.7(18)
C43 O5 P3 O1 98.88(15)
C43 O5 P3 O4 -81.65(15)
C43 O5 P3 O2 37(4)
C43 O5 P3 O3 -172.67(15)
C43 O5 P3 O6 5.92(15)
C48 O6 P3 O1 -95.01(15)
C48 O6 P3 O4 87.05(15)
C48 O6 P3 O2 174.21(14)
C48 O6 P3 O3 25.0(18)
C48 O6 P3 O5 -6.41(15)
C55 O9 P4 O12 77(3)
C55 O9 P4 O7 -170.61(15)
C55 O9 P4 O8 -79.87(15)
C55 O9 P4 O11 100.68(15)
C55 O9 P4 O10 7.62(15)
C66 O12 P4 O9 28(3)
C66 O12 P4 O7 -83.99(16)
C66 O12 P4 O8 -174.76(16)
C66 O12 P4 O11 4.68(16)
C66 O12 P4 O10 97.77(16)
C49 O7 P4 O9 95.49(16)
C49 O7 P4 O12 -85.89(16)
C49 O7 P4 O8 2.41(16)
C49 O7 P4 O11 -176.31(16)
C49 O7 P4 O10 33(3)
C54 O8 P4 O9 -90.96(16)
C54 O8 P4 O12 89.63(16)
C54 O8 P4 O7 -2.87(16)
C54 O8 P4 O11 66(4)
C54 O8 P4 O10 178.16(16)
C61 O11 P4 O9 176.61(15)
C61 O11 P4 O12 -3.99(15)
C61 O11 P4 O7 88.53(15)
C61 O11 P4 O8 20(4)
C61 O11 P4 O10 -92.47(15)
C60 O10 P4 O9 -8.02(15)
C60 O10 P4 O12 173.38(15)
C60 O10 P4 O7 54(3)
C60 O10 P4 O8 85.05(15)
C60 O10 P4 O11 -96.23(15)
C27 N1 Pd1 N2 19.6(9)
C27 N1 Pd1 P2 -80.4(12)
C27 N1 Pd1 P1 -156.9(9)
C29 N2 Pd1 N1 15.3(11)
C29 N2 Pd1 P2 -169.8(11)
C29 N2 Pd1 P1 123.1(11)
C13 P2 Pd1 N1 174.2(6)
C19 P2 Pd1 N1 52.9(6)
C26 P2 Pd1 N1 -65.6(6)
C13 P2 Pd1 N2 74.53(9)
C19 P2 Pd1 N2 -46.85(9)
C26 P2 Pd1 N2 -165.36(9)
C13 P2 Pd1 P1 -108.85(8)
C19 P2 Pd1 P1 129.77(8)
C26 P2 Pd1 P1 11.27(8)
C7 P1 Pd1 N1 -52.82(10)
C1 P1 Pd1 N1 65.39(9)
C25 P1 Pd1 N1 -175.76(10)
C7 P1 Pd1 N2 -160.5(9)
C1 P1 Pd1 N2 -42.3(9)
C25 P1 Pd1 N2 76.6(9)
C7 P1 Pd1 P2 132.18(8)
C1 P1 Pd1 P2 -109.62(8)
C25 P1 Pd1 P2 9.23(8)
